data_8100569
loop_
_publ_author_name
'Santana, Anderson M.'
'de Godoy-Netto, Adelino V.'
'de Almeida, Eduardo T.'
'Mauro, Antonio E.'
'Souza, Jr, Jaime'
'Santos, R. H. A.'

_publ_section_title
;
Crystal structure of di-mu(N,S)-thiocyanato-bis[(N-benzylideneaniline-
C^2^,N)palladium(II)], [Pd(C~6~H~4~CH=NC~6~H~5~)(mu-SCN)]~2~
;
_journal_issue 1
_journal_name_full 'Zeitschrift f\"ur Kristallographie - New Crystal Structures'
_journal_page_first 147
_journal_page_last 148
_journal_volume 217
_journal_year 2002
_chemical_formula_moiety 'C28 H20 N4 Pd2 S2'
_chemical_formula_structural '[Pd(C6 H4 CH=NC6 H5)(\m-SCN)]2'
_chemical_formula_sum 'C28 H20 N4 Pd2 S2'
_chemical_formula_weight 689.4
_space_group_IT_number 14
_symmetry_cell_setting monoclinic
_symmetry_space_group_name_Hall '-P 2ybc'
_symmetry_space_group_name_H-M 'P 1 21/c 1'
_cell_angle_alpha 90
_cell_angle_beta 106.228(10)
_cell_angle_gamma 90
_cell_formula_units_Z 4
_cell_length_a 11.3248(10)
_cell_length_b 13.5295(10)
_cell_length_c 17.9254(10)
_cell_measurement_temperature 293(2)
_cell_volume 2637.1(3)
_diffrn_ambient_temperature 293(2)
_exptl_crystal_density_diffrn 1.736
_cod_original_sg_symbol_H-M 'P 21/c'
_cod_database_code 8100569

loop_
_symmetry_equiv_pos_as_xyz
'x, y, z'
'-x, y+1/2, -z+1/2'
'-x, -y, -z'
'x, -y-1/2, z-1/2'

loop_
_atom_site_label
_atom_site_type_symbol
_atom_site_fract_x
_atom_site_fract_y
_atom_site_fract_z
_atom_site_U_iso_or_equiv
_atom_site_adp_type
_atom_site_occupancy
_atom_site_symmetry_multiplicity
_atom_site_calc_flag
_atom_site_refinement_flags
_atom_site_disorder_assembly
_atom_site_disorder_group
Pd1 Pd 0.06168(5) 0.02355(4) 0.29516(3) 0.05610(17) Uani 1 4 d . . .
Pd2 Pd 0.03399(4) 0.14641(4) -0.00675(3) 0.04773(15) Uani 1 4 d . . .
S1 S -0.14115(15) 0.10238(16) 0.02714(10) 0.0721(5) Uani 1 4 d . . .
S2 S 0.23606(16) 0.08243(14) 0.26535(9) 0.0634(5) Uani 1 4 d . . .
N1 N -0.0523(5) 0.0500(4) 0.1825(3) 0.0576(14) Uani 1 4 d . . .
N2 N 0.1499(4) 0.1253(4) 0.1062(3) 0.0590(14) Uani 1 4 d . . .
C1 C -0.0884(5) 0.0719(5) 0.1195(4) 0.0518(16) Uani 1 4 d . . .
C2 C 0.1851(5) 0.1070(4) 0.1712(4) 0.0505(15) Uani 1 4 d . . .
N1A N -0.0734(5) -0.0388(4) 0.3371(3) 0.0599(14) Uani 1 4 d . . .
C1A C -0.0312(7) -0.0784(5) 0.4044(4) 0.070(2) Uani 1 4 d . . .
H1A H -0.0823 -0.1124 0.4282 0.091 Uiso 1 4 calc R . .
C2A C 0.0990(7) -0.0677(5) 0.4418(4) 0.0638(18) Uani 1 4 d . . .
C3A C 0.1541(8) -0.1073(6) 0.5151(4) 0.082(2) Uani 1 4 d . . .
H3A H 0.1086 -0.1445 0.5408 0.106 Uiso 1 4 calc R . .
C4A C 0.2770(9) -0.0901(7) 0.5484(4) 0.091(3) Uani 1 4 d . . .
H4A H 0.3164 -0.1172 0.5966 0.119 Uiso 1 4 calc R . .
C5A C 0.3398(8) -0.0339(8) 0.5111(5) 0.106(3) Uani 1 4 d . . .
H5A H 0.4226 -0.0215 0.5347 0.138 Uiso 1 4 calc R . .
C6A C 0.2857(8) 0.0059(7) 0.4391(5) 0.099(3) Uani 1 4 d . . .
H6A H 0.3323 0.0452 0.4154 0.129 Uiso 1 4 calc R . .
C7A C 0.1629(7) -0.0116(5) 0.4010(4) 0.0629(18) Uani 1 4 d . . .
C8A C -0.2009(6) -0.0450(5) 0.2975(4) 0.0594(17) Uani 1 4 d . . .
C9A C -0.2639(7) -0.1324(6) 0.2925(4) 0.077(2) Uani 1 4 d . . .
H9A H -0.2232 -0.1898 0.3139 0.1 Uiso 1 4 calc R . .
C10A C -0.3895(9) -0.1343(8) 0.2549(5) 0.104(3) Uani 1 4 d . . .
H10A H -0.4322 -0.1937 0.2511 0.136 Uiso 1 4 calc R . .
C11A C -0.4506(8) -0.0508(9) 0.2238(5) 0.106(3) Uani 1 4 d . . .
H11A H -0.5347 -0.0525 0.1997 0.137 Uiso 1 4 calc R . .
C12A C -0.3856(8) 0.0366(7) 0.2287(5) 0.095(3) Uani 1 4 d . . .
H12A H -0.4264 0.0943 0.2081 0.124 Uiso 1 4 calc R . .
C13A C -0.2609(7) 0.0389(6) 0.2639(4) 0.076(2) Uani 1 4 d . . .
H13A H -0.2172 0.0973 0.2649 0.099 Uiso 1 4 calc R . .
N1B N 0.1706(4) 0.1870(4) -0.0561(3) 0.0484(12) Uani 1 4 d . . .
C1B C 0.1296(5) 0.2053(4) -0.1296(3) 0.0512(15) Uani 1 4 d . . .
H1B H 0.1826 0.2224 -0.1589 0.067 Uiso 1 4 calc R . .
C2B C -0.0002(5) 0.1984(4) -0.1644(3) 0.0484(14) Uani 1 4 d . . .
C3B C -0.0514(6) 0.2182(4) -0.2422(4) 0.0564(16) Uani 1 4 d . . .
H3B H -0.0023 0.2365 -0.2737 0.073 Uiso 1 4 calc R . .
C4B C -0.1783(6) 0.2101(5) -0.2725(4) 0.0608(17) Uani 1 4 d . . .
H4B H -0.2155 0.223 -0.3248 0.079 Uiso 1 4 calc R . .
C5B C -0.2464(6) 0.1833(5) -0.2255(4) 0.0703(19) Uani 1 4 d . . .
H5B H -0.3311 0.1774 -0.2462 0.091 Uiso 1 4 calc R . .
C6B C -0.1958(6) 0.1643(5) -0.1480(4) 0.0637(18) Uani 1 4 d . . .
H6B H -0.2463 0.147 -0.1171 0.083 Uiso 1 4 calc R . .
C7B C -0.0705(5) 0.1709(4) -0.1157(3) 0.0450(14) Uani 1 4 d . . .
C8B C 0.3007(5) 0.1891(5) -0.0203(3) 0.0543(16) Uani 1 4 d . . .
C9B C 0.3487(6) 0.2528(6) 0.0383(4) 0.081(2) Uani 1 1 d . . .
H9B H 0.2973 0.2918 0.0584 0.106 Uiso 1 4 calc R . .
C10B C 0.4755(7) 0.2596(7) 0.0682(4) 0.099(3) Uani 1 4 d . . .
H10B H 0.5087 0.3053 0.1072 0.129 Uiso 1 4 calc R . .
C11B C 0.5501(7) 0.2024(8) 0.0422(5) 0.095(3) Uani 1 4 d . . .
H11B H 0.6348 0.2078 0.063 0.124 Uiso 1 4 calc R . .
C12B C 0.5032(7) 0.1364(8) -0.0143(5) 0.111(3) Uani 1 4 d . . .
H12B H 0.5557 0.0953 -0.0317 0.144 Uiso 1 4 calc R . .
C13B C 0.3769(6) 0.1292(7) -0.0469(5) 0.094(3) Uani 1 4 d . . .
H13B H 0.3447 0.084 -0.0865 0.122 Uiso 1 4 calc R . .

loop_
_atom_site_aniso_label
_atom_site_aniso_U_11
_atom_site_aniso_U_22
_atom_site_aniso_U_33
_atom_site_aniso_U_23
_atom_site_aniso_U_13
_atom_site_aniso_U_12
Pd1 0.0725(4) 0.0532(3) 0.0518(3) 0.0033(2) 0.0325(3) -0.0047(3)
Pd2 0.0453(3) 0.0560(3) 0.0469(3) 0.0014(2) 0.0212(2) -0.0001(2)
S1 0.0474(9) 0.1104(15) 0.0644(11) 0.0210(11) 0.0254(9) 0.0010(10)
S2 0.0657(11) 0.0773(12) 0.0508(9) 0.0088(9) 0.0220(8) -0.0071(9)
N1 0.061(3) 0.061(3) 0.061(3) 0.002(3) 0.035(3) -0.009(3)
N2 0.051(3) 0.074(4) 0.057(3) 0.000(3) 0.024(3) -0.013(3)
C1 0.045(4) 0.059(4) 0.057(4) -0.003(3) 0.023(3) -0.007(3)
C2 0.053(4) 0.050(4) 0.056(4) -0.003(3) 0.027(3) -0.014(3)
N1A 0.076(4) 0.054(3) 0.064(4) 0.004(3) 0.043(3) -0.006(3)
C1A 0.100(6) 0.058(4) 0.068(5) 0.012(4) 0.048(5) 0.000(4)
C2A 0.088(5) 0.058(4) 0.056(4) 0.007(3) 0.036(4) 0.002(4)
C3A 0.109(7) 0.068(5) 0.076(5) 0.016(4) 0.040(5) 0.011(5)
C4A 0.108(7) 0.113(7) 0.059(5) 0.020(5) 0.033(5) 0.022(6)
C5A 0.086(6) 0.171(9) 0.062(5) 0.016(6) 0.021(5) -0.001(6)
C6A 0.090(6) 0.143(8) 0.066(5) 0.021(5) 0.024(5) -0.023(6)
C7A 0.077(5) 0.061(4) 0.054(4) 0.005(3) 0.025(4) 0.001(4)
C8A 0.069(5) 0.059(5) 0.064(4) 0.006(3) 0.042(4) 0.000(4)
C9A 0.086(6) 0.068(5) 0.087(5) 0.010(4) 0.041(5) -0.006(4)
C10A 0.093(7) 0.111(8) 0.119(8) 0.017(6) 0.047(6) -0.021(6)
C11A 0.069(6) 0.140(9) 0.112(7) 0.033(7) 0.033(5) -0.009(6)
C12A 0.089(6) 0.117(8) 0.087(6) 0.030(5) 0.038(5) 0.008(6)
C13A 0.087(6) 0.080(6) 0.076(5) 0.015(4) 0.048(5) -0.004(5)
N1B 0.044(3) 0.055(3) 0.051(3) 0.002(2) 0.020(2) -0.005(2)
C1B 0.052(4) 0.055(4) 0.052(4) 0.007(3) 0.025(3) -0.002(3)
C2B 0.048(3) 0.052(4) 0.048(3) 0.007(3) 0.016(3) 0.006(3)
C3B 0.061(4) 0.054(4) 0.056(4) 0.005(3) 0.020(3) -0.001(3)
C4B 0.073(5) 0.056(4) 0.048(4) 0.010(3) 0.006(4) 0.009(4)
C5B 0.049(4) 0.072(5) 0.079(5) 0.009(4) 0.000(4) -0.001(4)
C6B 0.046(4) 0.086(5) 0.061(4) 0.003(4) 0.017(3) -0.007(4)
C7B 0.046(3) 0.041(3) 0.047(3) 0.002(3) 0.012(3) 0.003(3)
C8B 0.044(3) 0.075(4) 0.049(4) -0.002(3) 0.020(3) -0.009(3)
C9B 0.062(5) 0.115(7) 0.067(5) -0.013(5) 0.019(4) 0.003(5)
C10B 0.063(5) 0.151(9) 0.077(6) -0.039(6) 0.008(4) -0.010(6)
C11B 0.047(4) 0.157(9) 0.081(6) -0.018(6) 0.017(4) -0.003(5)
C12B 0.054(5) 0.156(9) 0.122(8) -0.034(7) 0.026(5) 0.008(5)
C13B 0.051(4) 0.128(7) 0.100(6) -0.036(5) 0.019(4) 0.003(5)

loop_
_geom_bond_atom_site_label_1
_geom_bond_atom_site_label_2
_geom_bond_distance
_geom_bond_site_symmetry_2
_geom_bond_publ_flag
Pd1 C7A 1.981(7) . ?
Pd1 N1A 2.064(5) . ?
Pd1 N1 2.101(6) . ?
Pd1 S2 2.3259(17) . ?
Pd2 C7B 2.008(5) . ?
Pd2 N1B 2.060(4) . ?
Pd2 N2 2.103(5) . ?
Pd2 S1 2.3089(16) . ?
S1 C1 1.647(7) . ?
S2 C2 1.657(7) . ?
N1 C1 1.129(7) . ?
N2 C2 1.148(7) . ?
N1A C1A 1.284(8) . ?
N1A C8A 1.422(8) . ?
C1A C2A 1.447(9) . ?
C2A C7A 1.389(9) . ?
C2A C3A 1.394(9) . ?
C3A C4A 1.372(10) . ?
C4A C5A 1.341(11) . ?
C5A C6A 1.375(10) . ?
C6A C7A 1.388(10) . ?
C8A C9A 1.370(9) . ?
C8A C13A 1.373(9) . ?
C9A C10A 1.393(11) . ?
C10A C11A 1.360(11) . ?
C11A C12A 1.383(12) . ?
C12A C13A 1.377(10) . ?
N1B C1B 1.293(6) . ?
N1B C8B 1.434(7) . ?
C1B C2B 1.430(8) . ?
C2B C3B 1.379(7) . ?
C2B C7B 1.387(7) . ?
C3B C4B 1.391(8) . ?
C4B C5B 1.342(9) . ?
C5B C6B 1.371(8) . ?
C6B C7B 1.378(8) . ?
C8B C9B 1.349(9) . ?
C8B C13B 1.364(9) . ?
C9B C10B 1.389(9) . ?
C10B C11B 1.322(10) . ?
C11B C12B 1.343(11) . ?
C12B C13B 1.389(10) . ?
